data_2214363
loop_
_publ_author_name
'Balakrishna, Maravanji S.'
'Panda, Rashmishree'
'Mague, Joel T.'

_publ_section_title
Bis(acetylacetonato-\k^2^<i>O</i>,<i>O</i>')[2,2'-methylenebis(4,6-xylenolato)-\k^2^<i>O</i>,<i>O</i>']titanium(IV)
_journal_coeditor_code OM2129
_journal_issue 7
_journal_name_full 'Acta Crystallographica Section E'
_journal_page_first m1815
_journal_page_last m1815
_journal_paper_doi 10.1107/S1600536807026761
_journal_volume 63
_journal_year 2007
_chemical_formula_iupac '[Ti (C5 H7 O2)2 (C17 H18 O2)]'
_chemical_formula_moiety 'C27 H32 O6 Ti'
_chemical_formula_sum 'C27 H32 O6 Ti'
_chemical_formula_weight 500.43
_chemical_name_systematic
;
Bis(acetylacetonato-\k^2^O,O')[2,2'-methylenebis(4,6-xylenolato)-\k^2^O,O']
titanium(IV)
;
_space_group_IT_number 2
_symmetry_cell_setting triclinic
_symmetry_space_group_name_Hall '-P 1'
_symmetry_space_group_name_H-M 'P -1'
_atom_sites_solution_hydrogens geom
_atom_sites_solution_primary direct
_atom_sites_solution_secondary difmap
_audit_creation_method SHELXL97
_cell_angle_alpha 92.472(5)
_cell_angle_beta 95.599(7)
_cell_angle_gamma 107.209(7)
_cell_formula_units_Z 2
_cell_length_a 8.3605(9)
_cell_length_b 9.3419(7)
_cell_length_c 17.6520(10)
_cell_measurement_reflns_used 25
_cell_measurement_temperature 298(2)
_cell_measurement_theta_max 23.06
_cell_measurement_theta_min 18.16
_cell_volume 1306.91(19)
_computing_cell_refinement 'CAD-4 Software'
_computing_data_collection 'CAD-4 Software (Enraf--Nonius, 1989)'
_computing_data_reduction 'XCAD4 (Harms, 1996)'
_computing_molecular_graphics 'SHELXTL (Bruker, 1997)'
_computing_publication_material SHELXTL
_computing_structure_refinement 'SHELXL97 (Sheldrick, 1997)'
_computing_structure_solution 'SHELXS97 (Sheldrick, 1990)'
_diffrn_ambient_temperature 298(2)
_diffrn_measured_fraction_theta_full 1.000
_diffrn_measured_fraction_theta_max 1.000
_diffrn_measurement_device_type 'Enraf--Nonius CAD-4'
_diffrn_measurement_method \q/2\q
_diffrn_radiation_monochromator graphite
_diffrn_radiation_source 'fine-focus sealed tube'
_diffrn_radiation_type MoK\a
_diffrn_radiation_wavelength 0.71073
_diffrn_reflns_av_R_equivalents 0.0210
_diffrn_reflns_av_sigmaI/netI 0.0500
_diffrn_reflns_limit_h_max 9
_diffrn_reflns_limit_h_min 0
_diffrn_reflns_limit_k_max 10
_diffrn_reflns_limit_k_min -11
_diffrn_reflns_limit_l_max 20
_diffrn_reflns_limit_l_min -21
_diffrn_reflns_number 4973
_diffrn_reflns_theta_full 25.07
_diffrn_reflns_theta_max 25.07
_diffrn_reflns_theta_min 2.29
_diffrn_standards_decay_% <1
_diffrn_standards_interval_time 2
_diffrn_standards_number 2
_exptl_absorpt_coefficient_mu 0.365
_exptl_absorpt_correction_T_max 0.9111
_exptl_absorpt_correction_T_min 0.8500
_exptl_absorpt_correction_type empirical
_exptl_absorpt_process_details 'psi-scans (North <i>et al.</i>,  1968)'
_exptl_crystal_colour red
_exptl_crystal_density_diffrn 1.272
_exptl_crystal_density_method 'not measured'
_exptl_crystal_description block
_exptl_crystal_F_000 528
_exptl_crystal_size_max 0.46
_exptl_crystal_size_mid 0.40
_exptl_crystal_size_min 0.26
_refine_diff_density_max 0.231
_refine_diff_density_min -0.344
_refine_ls_extinction_method none
_refine_ls_goodness_of_fit_ref 1.017
_refine_ls_hydrogen_treatment constr
_refine_ls_matrix_type full
_refine_ls_number_parameters 314
_refine_ls_number_reflns 4628
_refine_ls_number_restraints 0
_refine_ls_restrained_S_all 1.017
_refine_ls_R_factor_all 0.0878
_refine_ls_R_factor_gt 0.0404
_refine_ls_shift/su_max 0.001
_refine_ls_shift/su_mean 0.000
_refine_ls_structure_factor_coef Fsqd
_refine_ls_weighting_details 'calc w = 1/[\s^2^(Fo^2^)+(0.063P)^2^+0.4456P] where P=(Fo^2^+2Fc^2^)/3'
_refine_ls_weighting_scheme calc
_refine_ls_wR_factor_gt 0.1112
_refine_ls_wR_factor_ref 0.1269
_reflns_number_gt 3123
_reflns_number_total 4628
_reflns_threshold_expression I>2\s(I)
_cod_data_source_file om2129.cif
_cod_data_source_block I
_cod_original_cell_volume 1306.9(2)
_cod_database_code 2214363
_cod_database_fobs_code 2214363

loop_
_symmetry_equiv_pos_as_xyz
'x, y, z'
'-x, -y, -z'

loop_
_atom_site_type_symbol
_atom_site_label
_atom_site_fract_x
_atom_site_fract_y
_atom_site_fract_z
_atom_site_U_iso_or_equiv
_atom_site_adp_type
_atom_site_calc_flag
_atom_site_refinement_flags
_atom_site_occupancy
Ti1 Ti1 0.83024(6) 0.95224(5) 0.68559(3) 0.04474(16) Uani d . 1
O O1 0.7004(3) 0.8836(2) 0.57985(11) 0.0600(5) Uani d . 1
O O2 1.0249(2) 0.9282(2) 0.63419(10) 0.0541(5) Uani d . 1
O O3 0.8816(2) 1.1664(2) 0.65189(10) 0.0516(5) Uani d . 1
O O4 0.6234(2) 0.9907(2) 0.71662(11) 0.0531(5) Uani d . 1
O O5 0.7537(2) 0.7554(2) 0.70880(10) 0.0508(5) Uani d . 1
O O6 0.9587(2) 1.02024(19) 0.77511(10) 0.0476(4) Uani d . 1
C C1 0.7354(5) 0.8132(4) 0.52428(17) 0.0732(10) Uani d . 1
C C2 0.5923(6) 0.7500(6) 0.4607(2) 0.1285(19) Uani d . 1
H H2A 0.5136 0.6618 0.4762 0.193 Uiso calc R 1
H H2B 0.6367 0.7243 0.4156 0.193 Uiso calc R 1
H H2C 0.5361 0.8241 0.4499 0.193 Uiso calc R 1
C C3 0.8900(5) 0.7935(5) 0.5200(2) 0.0895(12) Uani d . 1
H H3 0.9025 0.7357 0.4780 0.107 Uiso calc R 1
C C4 1.0287(4) 0.8529(4) 0.57311(17) 0.0637(8) Uani d . 1
C C5 1.1956(5) 0.8313(5) 0.5618(2) 0.0929(13) Uani d . 1
H H5A 1.2845 0.9137 0.5879 0.111 Uiso calc R 1
H H5B 1.2076 0.8273 0.5083 0.111 Uiso calc R 1
H H5C 1.2015 0.7390 0.5820 0.111 Uiso calc R 1
C C6 0.8209(3) 1.2722(3) 0.67020(15) 0.0481(6) Uani d . 1
C C7 0.9100(4) 1.4253(3) 0.64689(19) 0.0692(9) Uani d . 1
H H7A 1.0217 1.4601 0.6736 0.083 Uiso calc R 1
H H7B 0.8488 1.4937 0.6593 0.083 Uiso calc R 1
H H7C 0.9164 1.4201 0.5929 0.083 Uiso calc R 1
C C8 0.6801(3) 1.2504(3) 0.70863(16) 0.0529(7) Uani d . 1
H H8 0.6478 1.3342 0.7224 0.063 Uiso calc R 1
C C9 0.5848(3) 1.1124(3) 0.72778(14) 0.0477(6) Uani d . 1
C C10 0.4241(4) 1.0942(4) 0.76311(19) 0.0669(9) Uani d . 1
H H10A 0.3294 1.0519 0.7251 0.080 Uiso calc R 1
H H10B 0.4213 1.1906 0.7830 0.080 Uiso calc R 1
H H10C 0.4191 1.0286 0.8038 0.080 Uiso calc R 1
C C11 0.7272(3) 0.6725(3) 0.77042(14) 0.0434(6) Uani d . 1
C C12 0.5619(3) 0.5910(3) 0.78049(16) 0.0507(7) Uani d . 1
C C13 0.5362(4) 0.5020(3) 0.84165(17) 0.0552(7) Uani d . 1
H H13 0.4264 0.4485 0.8488 0.066 Uiso calc R 1
C C14 0.6676(4) 0.4898(3) 0.89250(16) 0.0499(6) Uani d . 1
C C15 0.8289(3) 0.5727(3) 0.88113(15) 0.0466(6) Uani d . 1
H H15 0.9186 0.5661 0.9149 0.056 Uiso calc R 1
C C16 0.8635(3) 0.6658(3) 0.82145(14) 0.0414(6) Uani d . 1
C C17 0.4165(4) 0.6007(4) 0.7242(2) 0.0755(10) Uani d . 1
H H17A 0.3135 0.5307 0.7356 0.113 Uiso calc R 1
H H17B 0.4368 0.5769 0.6733 0.113 Uiso calc R 1
H H17C 0.4074 0.7008 0.7282 0.113 Uiso calc R 1
C C18 0.6375(5) 0.3883(4) 0.9572(2) 0.0732(9) Uani d . 1
H H18A 0.7436 0.3836 0.9814 0.088 Uiso calc R 1
H H18B 0.5694 0.2893 0.9376 0.088 Uiso calc R 1
H H18C 0.5804 0.4274 0.9938 0.088 Uiso calc R 1
C C19 1.0431(3) 0.7572(3) 0.81441(15) 0.0432(6) Uani d . 1
H H19A 1.0531 0.7811 0.7618 0.052 Uiso calc R 1
H H19B 1.1177 0.6977 0.8278 0.052 Uiso calc R 1
C C20 1.0499(3) 1.0264(3) 0.84343(13) 0.0397(5) Uani d . 1
C C21 1.0956(3) 1.1597(3) 0.89035(15) 0.0439(6) Uani d . 1
C C22 1.1872(3) 1.1633(3) 0.96104(15) 0.0480(6) Uani d . 1
H H22 1.2159 1.2506 0.9933 0.058 Uiso calc R 1
C C23 1.2369(3) 1.0433(3) 0.98512(14) 0.0470(6) Uani d . 1
C C24 1.1904(3) 0.9132(3) 0.93643(15) 0.0448(6) Uani d . 1
H H24 1.2227 0.8309 0.9519 0.054 Uiso calc R 1
C C25 1.0974(3) 0.9015(3) 0.86565(14) 0.0399(5) Uani d . 1
C C26 1.0431(4) 1.2922(3) 0.86477(19) 0.0668(9) Uani d . 1
H H26A 1.0880 1.3752 0.9026 0.080 Uiso calc R 1
H H26B 0.9223 1.2659 0.8582 0.080 Uiso calc R 1
H H26C 1.0855 1.3202 0.8172 0.080 Uiso calc R 1
C C27 1.3356(4) 1.0516(4) 1.06257(16) 0.0612(8) Uani d . 1
H H27A 1.3620 1.1512 1.0867 0.073 Uiso calc R 1
H H27B 1.4381 1.0282 1.0565 0.073 Uiso calc R 1
H H27C 1.2693 0.9807 1.0937 0.073 Uiso calc R 1

loop_
_atom_site_aniso_label
_atom_site_aniso_U_11
_atom_site_aniso_U_22
_atom_site_aniso_U_33
_atom_site_aniso_U_12
_atom_site_aniso_U_13
_atom_site_aniso_U_23
Ti1 0.0526(3) 0.0502(3) 0.0340(3) 0.0202(2) 0.00336(19) 0.00056(19)
O1 0.0672(13) 0.0742(14) 0.0399(11) 0.0279(11) -0.0059(9) 0.0002(10)
O2 0.0589(12) 0.0664(12) 0.0435(11) 0.0275(10) 0.0117(9) 0.0018(9)
O3 0.0589(12) 0.0553(11) 0.0485(11) 0.0248(9) 0.0173(9) 0.0113(9)
O4 0.0501(11) 0.0556(11) 0.0554(12) 0.0167(9) 0.0127(9) 0.0044(9)
O5 0.0581(11) 0.0503(11) 0.0426(10) 0.0164(9) -0.0002(8) 0.0008(8)
O6 0.0576(11) 0.0481(10) 0.0382(10) 0.0195(9) 0.0016(8) -0.0011(8)
C1 0.097(3) 0.085(2) 0.0383(17) 0.036(2) -0.0102(16) -0.0087(16)
C2 0.140(4) 0.160(5) 0.075(3) 0.055(4) -0.043(3) -0.050(3)
C3 0.111(3) 0.123(3) 0.0485(19) 0.062(3) 0.0014(19) -0.024(2)
C4 0.083(2) 0.074(2) 0.0461(17) 0.0388(18) 0.0187(16) 0.0100(15)
C5 0.102(3) 0.126(3) 0.075(2) 0.065(3) 0.031(2) 0.004(2)
C6 0.0546(16) 0.0529(16) 0.0370(14) 0.0190(13) -0.0016(11) 0.0021(11)
C7 0.082(2) 0.0534(18) 0.072(2) 0.0177(16) 0.0174(18) 0.0075(15)
C8 0.0530(16) 0.0559(17) 0.0537(17) 0.0238(14) 0.0055(13) -0.0030(13)
C9 0.0443(15) 0.0617(17) 0.0366(14) 0.0184(13) -0.0010(11) -0.0065(12)
C10 0.0517(18) 0.082(2) 0.069(2) 0.0227(16) 0.0139(15) -0.0076(17)
C11 0.0513(15) 0.0360(13) 0.0438(14) 0.0165(12) 0.0031(12) -0.0059(11)
C12 0.0463(15) 0.0465(15) 0.0566(17) 0.0128(12) 0.0025(12) -0.0093(13)
C13 0.0477(16) 0.0434(15) 0.070(2) 0.0061(12) 0.0136(14) -0.0020(14)
C14 0.0574(17) 0.0361(13) 0.0533(16) 0.0089(12) 0.0107(13) -0.0006(12)
C15 0.0558(16) 0.0381(13) 0.0475(15) 0.0187(12) 0.0019(12) -0.0026(11)
C16 0.0461(14) 0.0336(12) 0.0456(14) 0.0146(11) 0.0073(11) -0.0060(10)
C17 0.0539(19) 0.081(2) 0.086(3) 0.0190(17) -0.0121(17) 0.0027(19)
C18 0.084(2) 0.0562(18) 0.077(2) 0.0113(17) 0.0199(19) 0.0170(16)
C19 0.0445(14) 0.0425(14) 0.0461(14) 0.0189(11) 0.0053(11) 0.0003(11)
C20 0.0351(13) 0.0477(14) 0.0355(13) 0.0114(11) 0.0056(10) -0.0013(11)
C21 0.0365(13) 0.0457(14) 0.0484(15) 0.0122(11) 0.0043(11) -0.0039(12)
C22 0.0387(14) 0.0526(16) 0.0483(15) 0.0096(12) 0.0030(11) -0.0118(12)
C23 0.0361(13) 0.0606(17) 0.0400(14) 0.0088(12) 0.0048(11) -0.0011(12)
C24 0.0378(13) 0.0491(15) 0.0480(15) 0.0127(11) 0.0056(11) 0.0090(12)
C25 0.0342(13) 0.0448(14) 0.0414(13) 0.0112(11) 0.0100(10) 0.0027(11)
C26 0.0651(19) 0.0509(17) 0.081(2) 0.0219(15) -0.0137(16) -0.0161(16)
C27 0.0547(18) 0.075(2) 0.0468(16) 0.0123(15) -0.0026(13) 0.0025(15)

loop_
_atom_type_symbol
_atom_type_description
_atom_type_scat_dispersion_real
_atom_type_scat_dispersion_imag
_atom_type_scat_source
C C 0.0033 0.0016 'International Tables Vol C Tables 4.2.6.8 and 6.1.1.4'
H H 0.0000 0.0000 'International Tables Vol C Tables 4.2.6.8 and 6.1.1.4'
O O 0.0106 0.0060 'International Tables Vol C Tables 4.2.6.8 and 6.1.1.4'
Ti Ti 0.2776 0.4457 'International Tables Vol C Tables 4.2.6.8 and 6.1.1.4'

loop_
_geom_angle_atom_site_label_1
_geom_angle_atom_site_label_2
_geom_angle_atom_site_label_3
_geom_angle
_geom_angle_publ_flag
O6 Ti1 O5 95.80(8) y
O6 Ti1 O4 96.15(8) y
O5 Ti1 O4 90.98(8) y
O6 Ti1 O2 92.84(8) y
O5 Ti1 O2 95.41(8) y
O4 Ti1 O2 168.39(8) y
O6 Ti1 O1 175.50(9) y
O5 Ti1 O1 87.13(8) y
O4 Ti1 O1 87.20(8) y
O2 Ti1 O1 83.46(8) y
O6 Ti1 O3 90.75(8) y
O5 Ti1 O3 171.80(8) y
O4 Ti1 O3 83.40(8) y
O2 Ti1 O3 89.17(8) y
O1 Ti1 O3 86.64(8) y
C1 O1 Ti1 129.8(2) ?
C4 O2 Ti1 130.9(2) ?
C6 O3 Ti1 130.3(2) ?
C9 O4 Ti1 132.1(2) ?
C11 O5 Ti1 140.2(2) ?
C20 O6 Ti1 162.5(2) ?
O1 C1 C3 123.7(3) ?
O1 C1 C2 115.3(3) ?
C3 C1 C2 121.1(3) ?
C1 C2 H2A 109.5 ?
C1 C2 H2B 109.5 ?
H2A C2 H2B 109.5 ?
C1 C2 H2C 109.5 ?
H2A C2 H2C 109.5 ?
H2B C2 H2C 109.5 ?
C1 C3 C4 124.9(3) ?
C1 C3 H3 117.6 ?
C4 C3 H3 117.6 ?
O2 C4 C3 123.2(3) ?
O2 C4 C5 115.7(3) ?
C3 C4 C5 121.1(3) ?
C4 C5 H5A 109.5 ?
C4 C5 H5B 109.5 ?
H5A C5 H5B 109.5 ?
C4 C5 H5C 109.5 ?
H5A C5 H5C 109.5 ?
H5B C5 H5C 109.5 ?
O3 C6 C8 123.4(3) ?
O3 C6 C7 116.4(3) ?
C8 C6 C7 120.3(3) ?
C6 C7 H7A 109.5 ?
C6 C7 H7B 109.5 ?
H7A C7 H7B 109.5 ?
C6 C7 H7C 109.5 ?
H7A C7 H7C 109.5 ?
H7B C7 H7C 109.5 ?
C9 C8 C6 124.0(3) ?
C9 C8 H8 118.0 ?
C6 C8 H8 118.0 ?
O4 C9 C8 123.6(2) ?
O4 C9 C10 115.0(3) ?
C8 C9 C10 121.4(3) ?
C9 C10 H10A 109.5 ?
C9 C10 H10B 109.5 ?
H10A C10 H10B 109.5 ?
C9 C10 H10C 109.5 ?
H10A C10 H10C 109.5 ?
H10B C10 H10C 109.5 ?
O5 C11 C12 118.7(2) ?
O5 C11 C16 120.4(2) ?
C12 C11 C16 120.8(2) ?
C13 C12 C11 118.5(3) ?
C13 C12 C17 121.9(3) ?
C11 C12 C17 119.6(3) ?
C14 C13 C12 122.5(3) ?
C14 C13 H13 118.7 ?
C12 C13 H13 118.7 ?
C15 C14 C13 117.4(3) ?
C15 C14 C18 120.9(3) ?
C13 C14 C18 121.7(3) ?
C14 C15 C16 123.0(3) ?
C14 C15 H15 118.5 ?
C16 C15 H15 118.5 ?
C15 C16 C11 117.7(2) ?
C15 C16 C19 119.9(2) ?
C11 C16 C19 122.4(2) ?
C12 C17 H17A 109.5 ?
C12 C17 H17B 109.5 ?
H17A C17 H17B 109.5 ?
C12 C17 H17C 109.5 ?
H17A C17 H17C 109.5 ?
H17B C17 H17C 109.5 ?
C14 C18 H18A 109.5 ?
C14 C18 H18B 109.5 ?
H18A C18 H18B 109.5 ?
C14 C18 H18C 109.5 ?
H18A C18 H18C 109.5 ?
H18B C18 H18C 109.5 ?
C16 C19 C25 111.9(2) ?
C16 C19 H19A 109.2 ?
C25 C19 H19A 109.2 ?
C16 C19 H19B 109.2 ?
C25 C19 H19B 109.2 ?
H19A C19 H19B 107.9 ?
O6 C20 C21 118.5(2) ?
O6 C20 C25 120.1(2) ?
C21 C20 C25 121.4(2) ?
C22 C21 C20 117.8(2) ?
C22 C21 C26 122.1(2) ?
C20 C21 C26 120.1(2) ?
C23 C22 C21 122.8(2) ?
C23 C22 H22 118.6 ?
C21 C22 H22 118.6 ?
C22 C23 C24 117.7(2) ?
C22 C23 C27 121.1(3) ?
C24 C23 C27 121.2(3) ?
C25 C24 C23 122.4(2) ?
C25 C24 H24 118.8 ?
C23 C24 H24 118.8 ?
C24 C25 C20 118.0(2) ?
C24 C25 C19 121.7(2) ?
C20 C25 C19 120.3(2) ?
C21 C26 H26A 109.5 ?
C21 C26 H26B 109.5 ?
H26A C26 H26B 109.5 ?
C21 C26 H26C 109.5 ?
H26A C26 H26C 109.5 ?
H26B C26 H26C 109.5 ?
C23 C27 H27A 109.5 ?
C23 C27 H27B 109.5 ?
H27A C27 H27B 109.5 ?
C23 C27 H27C 109.5 ?
H27A C27 H27C 109.5 ?
H27B C27 H27C 109.5 ?

loop_
_geom_bond_atom_site_label_1
_geom_bond_atom_site_label_2
_geom_bond_distance
_geom_bond_publ_flag
Ti1 O6 1.798(2) y
Ti1 O5 1.839(2) y
Ti1 O4 1.989(2) y
Ti1 O2 2.002(2) y
Ti1 O1 2.040(2) y
Ti1 O3 2.046(2) y
O1 C1 1.263(4) ?
O2 C4 1.270(3) ?
O3 C6 1.280(3) ?
O4 C9 1.283(3) ?
O5 C11 1.360(3) ?
O6 C20 1.352(3) ?
C1 C3 1.367(5) ?
C1 C2 1.518(5) ?
C2 H2A 0.9600 ?
C2 H2B 0.9600 ?
C2 H2C 0.9600 ?
C3 C4 1.376(5) ?
C3 H3 0.9300 ?
C4 C5 1.499(5) ?
C5 H5A 0.9600 ?
C5 H5B 0.9600 ?
C5 H5C 0.9600 ?
C6 C8 1.383(4) ?
C6 C7 1.500(4) ?
C7 H7A 0.9600 ?
C7 H7B 0.9600 ?
C7 H7C 0.9600 ?
C8 C9 1.376(4) ?
C8 H8 0.9300 ?
C9 C10 1.503(4) ?
C10 H10A 0.9600 ?
C10 H10B 0.9600 ?
C10 H10C 0.9600 ?
C11 C12 1.399(4) ?
C11 C16 1.400(4) ?
C12 C13 1.386(4) ?
C12 C17 1.520(4) ?
C13 C14 1.385(4) ?
C13 H13 0.9300 ?
C14 C15 1.381(4) ?
C14 C18 1.508(4) ?
C15 C16 1.393(4) ?
C15 H15 0.9300 ?
C16 C19 1.512(4) ?
C17 H17A 0.9600 ?
C17 H17B 0.9600 ?
C17 H17C 0.9600 ?
C18 H18A 0.9600 ?
C18 H18B 0.9600 ?
C18 H18C 0.9600 ?
C19 C25 1.515(3) ?
C19 H19A 0.9700 ?
C19 H19B 0.9700 ?
C20 C21 1.396(3) ?
C20 C25 1.398(3) ?
C21 C22 1.392(4) ?
C21 C26 1.504(4) ?
C22 C23 1.376(4) ?
C22 H22 0.9300 ?
C23 C24 1.390(4) ?
C23 C27 1.513(4) ?
C24 C25 1.388(3) ?
C24 H24 0.9300 ?
C26 H26A 0.9600 ?
C26 H26B 0.9600 ?
C26 H26C 0.9600 ?
C27 H27A 0.9600 ?
C27 H27B 0.9600 ?
C27 H27C 0.9600 ?
